data_2226429
loop_
_publ_author_name
'Madadi, Nikhil Reddy'
'Reddy, Thirupathi Reddy Yerram'
'Penthala, Narsimha Reddy'
'Parkin, Sean'
'Crooks, Peter A.'

_publ_section_title
;
 (<i>Z</i>)-2-Amino-5-[2,4-dimethoxy-6-(4-methoxystyryl)benzylidene]-1,3-thiazol-4(5<i>H</i>)-one
 methanol solvate
;
_journal_coeditor_code FJ2286
_journal_issue 7
_journal_name_full 'Acta Crystallographica Section E'
_journal_page_first o1792
_journal_paper_doi 10.1107/S1600536810018520
_journal_volume 66
_journal_year 2010
_chemical_formula_iupac 'C21 H20 N2 O4 S, C H4 O'
_chemical_formula_moiety 'C21 H20 N2 O4 S, C H4 O'
_chemical_formula_sum 'C22 H24 N2 O5 S'
_chemical_formula_weight 428.49
_chemical_name_systematic
;
(<i>Z</i>)-2-Amino-5-[2,4-dimethoxy-6-(4-methoxystyryl)benzylidene]-1,3-
thiazol-4(5<i>H</i>)-one methanol solvate
;
_space_group_IT_number 14
_symmetry_cell_setting monoclinic
_symmetry_space_group_name_Hall '-P 2ybc'
_symmetry_space_group_name_H-M 'P 1 21/c 1'
_atom_sites_solution_hydrogens geom
_atom_sites_solution_primary direct
_atom_sites_solution_secondary difmap
_audit_creation_method SHELXL-97
_cell_angle_alpha 90.00
_cell_angle_beta 93.0280(10)
_cell_angle_gamma 90.00
_cell_formula_units_Z 4
_cell_length_a 10.6243(2)
_cell_length_b 22.2530(5)
_cell_length_c 9.0562(2)
_cell_measurement_reflns_used 9054
_cell_measurement_temperature 90.0(2)
_cell_measurement_theta_max 68.35
_cell_measurement_theta_min 3.97
_cell_volume 2138.10(8)
_computing_cell_refinement 'SAINT (Bruker, 2006)'
_computing_data_collection 'APEX2 (Bruker, 2006)'
_computing_data_reduction 'SAINT (Bruker, 2006)'
_computing_molecular_graphics 'XP in SHELXTL (Sheldrick, 2008)'
_computing_publication_material
;
SHELXL97 (Sheldrick, 2008) and local procedures
;
_computing_structure_refinement 'SHELXL97 (Sheldrick, 2008)'
_computing_structure_solution 'SHELXS97 (Sheldrick, 2008)'
_diffrn_ambient_temperature 90.0(2)
_diffrn_detector_area_resol_mean 5.6
_diffrn_measured_fraction_theta_full 0.995
_diffrn_measured_fraction_theta_max 0.995
_diffrn_measurement_device_type 'Bruker X8 Proteum'
_diffrn_measurement_method '\f and \w scans'
_diffrn_radiation_monochromator 'graded multilayer optics'
_diffrn_radiation_source 'fine-focus rotating anode'
_diffrn_radiation_type CuK\a
_diffrn_radiation_wavelength 1.54178
_diffrn_reflns_av_R_equivalents 0.0442
_diffrn_reflns_av_sigmaI/netI 0.0265
_diffrn_reflns_limit_h_max 12
_diffrn_reflns_limit_h_min -12
_diffrn_reflns_limit_k_max 26
_diffrn_reflns_limit_k_min -26
_diffrn_reflns_limit_l_max 10
_diffrn_reflns_limit_l_min -10
_diffrn_reflns_number 31098
_diffrn_reflns_theta_full 68.39
_diffrn_reflns_theta_max 68.39
_diffrn_reflns_theta_min 3.97
_diffrn_standards_number 0
_exptl_absorpt_coefficient_mu 1.652
_exptl_absorpt_correction_T_max 0.968
_exptl_absorpt_correction_T_min 0.777
_exptl_absorpt_correction_type multi-scan
_exptl_absorpt_process_details '(SADABS; Bruker, 2006)'
_exptl_crystal_colour yellow
_exptl_crystal_density_diffrn 1.331
_exptl_crystal_density_method 'not measured'
_exptl_crystal_description lath
_exptl_crystal_F_000 904
_exptl_crystal_size_max 0.15
_exptl_crystal_size_mid 0.08
_exptl_crystal_size_min 0.02
_refine_diff_density_max 0.511
_refine_diff_density_min -0.300
_refine_ls_extinction_method none
_refine_ls_goodness_of_fit_ref 1.129
_refine_ls_hydrogen_treatment constr
_refine_ls_matrix_type full
_refine_ls_number_parameters 276
_refine_ls_number_reflns 3911
_refine_ls_number_restraints 0
_refine_ls_restrained_S_all 1.129
_refine_ls_R_factor_all 0.0462
_refine_ls_R_factor_gt 0.0430
_refine_ls_shift/su_max 0.000
_refine_ls_shift/su_mean 0.000
_refine_ls_structure_factor_coef Fsqd
_refine_ls_weighting_details 'calc w=1/[\s^2^(Fo^2^)+(0.0357P)^2^+2.3067P] where P=(Fo^2^+2Fc^2^)/3'
_refine_ls_weighting_scheme calc
_refine_ls_wR_factor_gt 0.1098
_refine_ls_wR_factor_ref 0.1122
_reflns_number_gt 3631
_reflns_number_total 3911
_reflns_threshold_expression I>2\s(I)
_cod_data_source_file fj2286.cif
_cod_data_source_block I
_cod_original_sg_symbol_H-M 'P 21/c'
_cod_database_code 2226429
_cod_database_fobs_code 2226429

loop_
_symmetry_equiv_pos_as_xyz
'x, y, z'
'-x, y+1/2, -z+1/2'
'-x, -y, -z'
'x, -y-1/2, z-1/2'

loop_
_atom_site_type_symbol
_atom_site_label
_atom_site_fract_x
_atom_site_fract_y
_atom_site_fract_z
_atom_site_U_iso_or_equiv
_atom_site_adp_type
_atom_site_calc_flag
_atom_site_refinement_flags
_atom_site_occupancy
_atom_site_disorder_assembly
_atom_site_disorder_group
S S1 0.73380(5) 0.59495(2) 0.83763(5) 0.02575(15) Uani d . 1 . .
O O1 0.84106(14) 0.45171(6) 0.46089(17) 0.0294(3) Uani d . 1 . .
N N1 0.79198(16) 0.69625(7) 0.70367(18) 0.0233(4) Uani d . 1 . .
C C1 0.67303(19) 0.48654(9) 0.5941(2) 0.0230(4) Uani d . 1 . .
O O2 0.56944(16) 0.31027(7) 0.6733(2) 0.0401(4) Uani d . 1 . .
N N2 0.78786(18) 0.70133(8) 0.95934(19) 0.0288(4) Uani d . 1 . .
H H2A 0.8067 0.7398 0.9591 0.035 Uiso calc R 1 . .
H H2B 0.7766 0.6828 1.0435 0.035 Uiso calc R 1 . .
C C2 0.73882(19) 0.43671(9) 0.5382(2) 0.0247(4) Uani d . 1 . .
O O3 0.15908(16) 0.72923(7) 1.04700(19) 0.0379(4) Uani d . 1 . .
C C3 0.7014(2) 0.37874(9) 0.5646(2) 0.0287(5) Uani d . 1 . .
H H3 0.7459 0.3457 0.5260 0.034 Uiso calc R 1 . .
O O4 0.79309(15) 0.66720(6) 0.46217(15) 0.0276(3) Uani d . 1 . .
C C4 0.5968(2) 0.36913(9) 0.6495(2) 0.0285(5) Uani d . 1 . .
C C5 0.5283(2) 0.41643(9) 0.7024(2) 0.0254(4) Uani d . 1 . .
H H5 0.4560 0.4090 0.7571 0.031 Uiso calc R 1 . .
C C6 0.56614(19) 0.47574(9) 0.6748(2) 0.0227(4) Uani d . 1 . .
C C7 0.49002(19) 0.52638(9) 0.7237(2) 0.0230(4) Uani d . 1 . .
H H7 0.4958 0.5629 0.6702 0.028 Uiso calc R 1 . .
C C8 0.41358(19) 0.52599(9) 0.8360(2) 0.0252(4) Uani d . 1 . .
H H8 0.4032 0.4890 0.8861 0.030 Uiso calc R 1 . .
C C9 0.34427(19) 0.57835(9) 0.8881(2) 0.0249(4) Uani d . 1 . .
C C10 0.2585(2) 0.57198(10) 0.9977(2) 0.0280(5) Uani d . 1 . .
H H10 0.2434 0.5330 1.0359 0.034 Uiso calc R 1 . .
C C11 0.1938(2) 0.62079(10) 1.0535(2) 0.0296(5) Uani d . 1 . .
H H11 0.1356 0.6150 1.1283 0.036 Uiso calc R 1 . .
C C12 0.2153(2) 0.67762(10) 0.9992(2) 0.0296(5) Uani d . 1 . .
C C13 0.2998(2) 0.68532(10) 0.8890(3) 0.0363(5) Uani d . 1 . .
H H13 0.3138 0.7243 0.8502 0.044 Uiso calc R 1 . .
C C14 0.3634(2) 0.63662(10) 0.8357(3) 0.0325(5) Uani d . 1 . .
H H14 0.4219 0.6428 0.7614 0.039 Uiso calc R 1 . .
C C15 0.71662(18) 0.54678(9) 0.5548(2) 0.0223(4) Uani d . 1 . .
H H15 0.7306 0.5531 0.4533 0.027 Uiso calc R 1 . .
C C16 0.73910(19) 0.59395(9) 0.6445(2) 0.0224(4) Uani d . 1 . .
C C17 0.77662(18) 0.65520(9) 0.5932(2) 0.0218(4) Uani d . 1 . .
C C18 0.77655(19) 0.67159(9) 0.8345(2) 0.0227(4) Uani d . 1 . .
C C19 0.9131(2) 0.40406(10) 0.4010(3) 0.0352(5) Uani d . 1 . .
H H19A 0.9469 0.3783 0.4815 0.053 Uiso calc R 1 . .
H H19B 0.9829 0.4211 0.3480 0.053 Uiso calc R 1 . .
H H19C 0.8590 0.3802 0.3326 0.053 Uiso calc R 1 . .
C C20 0.4740(2) 0.29656(11) 0.7742(3) 0.0427(6) Uani d . 1 . .
H H20A 0.4925 0.3177 0.8678 0.064 Uiso calc R 1 . .
H H20B 0.4726 0.2531 0.7921 0.064 Uiso calc R 1 . .
H H20C 0.3917 0.3095 0.7316 0.064 Uiso calc R 1 . .
C C21 0.0789(2) 0.72365(12) 1.1677(3) 0.0387(6) Uani d . 1 . .
H H21A 0.0098 0.6959 1.1407 0.058 Uiso calc R 1 . .
H H21B 0.0443 0.7631 1.1909 0.058 Uiso calc R 1 . .
H H21C 0.1276 0.7081 1.2543 0.058 Uiso calc R 1 . .
O O1S 0.80228(17) 0.61397(7) 0.19308(17) 0.0374(4) Uani d . 1 . .
H H1S 0.7956 0.6277 0.2787 0.056 Uiso calc R 1 . .
C C1S 0.8883(2) 0.56477(11) 0.1984(3) 0.0355(5) Uani d . 1 . .
H H1S1 0.9573 0.5731 0.2717 0.053 Uiso calc R 1 . .
H H1S2 0.9226 0.5593 0.1009 0.053 Uiso calc R 1 . .
H H1S3 0.8442 0.5281 0.2262 0.053 Uiso calc R 1 . .

loop_
_atom_site_aniso_label
_atom_site_aniso_U_11
_atom_site_aniso_U_22
_atom_site_aniso_U_33
_atom_site_aniso_U_12
_atom_site_aniso_U_13
_atom_site_aniso_U_23
S1 0.0407(3) 0.0184(3) 0.0178(3) -0.0068(2) -0.0021(2) 0.00092(18)
O1 0.0325(8) 0.0229(7) 0.0330(8) 0.0030(6) 0.0050(6) -0.0030(6)
N1 0.0327(9) 0.0184(8) 0.0185(8) -0.0006(7) -0.0005(7) 0.0005(6)
C1 0.0286(10) 0.0183(10) 0.0215(10) 0.0002(8) -0.0055(8) -0.0022(8)
O2 0.0421(9) 0.0152(7) 0.0638(12) -0.0006(6) 0.0108(8) 0.0004(7)
N2 0.0457(11) 0.0208(9) 0.0196(9) -0.0054(8) -0.0004(8) -0.0007(7)
C2 0.0267(10) 0.0236(10) 0.0232(10) 0.0020(8) -0.0036(8) -0.0015(8)
O3 0.0432(9) 0.0266(8) 0.0448(10) 0.0034(7) 0.0121(7) -0.0054(7)
C3 0.0316(11) 0.0203(10) 0.0337(12) 0.0045(8) -0.0033(9) -0.0026(9)
O4 0.0431(9) 0.0214(7) 0.0185(7) -0.0005(6) 0.0018(6) 0.0010(5)
C4 0.0326(11) 0.0160(10) 0.0363(12) -0.0020(8) -0.0043(9) 0.0008(8)
C5 0.0273(10) 0.0201(10) 0.0284(11) -0.0008(8) -0.0032(8) -0.0001(8)
C6 0.0276(10) 0.0184(9) 0.0211(10) 0.0008(8) -0.0071(8) -0.0023(8)
C7 0.0264(10) 0.0162(9) 0.0256(11) -0.0015(8) -0.0059(8) -0.0007(8)
C8 0.0295(11) 0.0190(10) 0.0263(11) -0.0028(8) -0.0047(8) 0.0000(8)
C9 0.0279(10) 0.0236(10) 0.0227(10) -0.0024(8) -0.0028(8) -0.0019(8)
C10 0.0356(11) 0.0236(11) 0.0244(11) -0.0031(9) -0.0015(9) 0.0018(8)
C11 0.0312(11) 0.0348(12) 0.0230(11) -0.0035(9) 0.0022(8) -0.0023(9)
C12 0.0322(11) 0.0238(11) 0.0325(12) 0.0008(9) -0.0002(9) -0.0076(9)
C13 0.0440(13) 0.0215(11) 0.0446(14) -0.0035(10) 0.0121(11) -0.0015(10)
C14 0.0364(12) 0.0229(11) 0.0390(13) -0.0042(9) 0.0098(10) -0.0040(9)
C15 0.0259(10) 0.0215(10) 0.0192(10) 0.0014(8) -0.0020(8) 0.0012(8)
C16 0.0249(10) 0.0188(10) 0.0232(10) -0.0005(8) -0.0015(8) 0.0023(8)
C17 0.0252(10) 0.0195(10) 0.0206(10) 0.0012(8) -0.0010(8) 0.0011(8)
C18 0.0258(10) 0.0186(9) 0.0234(10) -0.0023(8) -0.0001(8) -0.0017(8)
C19 0.0337(12) 0.0319(12) 0.0401(13) 0.0067(10) 0.0038(10) -0.0053(10)
C20 0.0417(14) 0.0210(11) 0.0662(18) -0.0025(10) 0.0092(12) 0.0090(11)
C21 0.0366(13) 0.0387(13) 0.0413(14) 0.0073(10) 0.0058(10) -0.0064(11)
O1S 0.0644(11) 0.0277(8) 0.0199(8) 0.0013(8) 0.0020(7) 0.0003(6)
C1S 0.0409(13) 0.0380(13) 0.0275(12) -0.0060(10) 0.0017(10) -0.0014(10)

loop_
_atom_type_symbol
_atom_type_description
_atom_type_scat_dispersion_real
_atom_type_scat_dispersion_imag
_atom_type_scat_source
C C 0.0181 0.0091 'International Tables Vol C Tables 4.2.6.8 and 6.1.1.4'
H H 0.0000 0.0000 'International Tables Vol C Tables 4.2.6.8 and 6.1.1.4'
N N 0.0311 0.0180 'International Tables Vol C Tables 4.2.6.8 and 6.1.1.4'
O O 0.0492 0.0322 'International Tables Vol C Tables 4.2.6.8 and 6.1.1.4'
S S 0.3331 0.5567 'International Tables Vol C Tables 4.2.6.8 and 6.1.1.4'

loop_
_geom_angle_atom_site_label_1
_geom_angle_atom_site_label_2
_geom_angle_atom_site_label_3
_geom_angle_site_symmetry_1
_geom_angle_site_symmetry_3
_geom_angle
_geom_angle_publ_flag
C16 S1 C18 . . 88.54(9) ?
C2 O1 C19 . . 118.01(17) ?
C18 N1 C17 . . 111.41(17) ?
C6 C1 C2 . . 118.67(18) ?
C6 C1 C15 . . 123.84(18) ?
C2 C1 C15 . . 117.36(18) ?
C4 O2 C20 . . 118.05(18) ?
C18 N2 H2A . . 120.0 ?
C18 N2 H2B . . 120.0 ?
H2A N2 H2B . . 120.0 ?
O1 C2 C3 . . 124.34(19) ?
O1 C2 C1 . . 114.37(18) ?
C3 C2 C1 . . 121.28(19) ?
C12 O3 C21 . . 117.11(18) ?
C2 C3 C4 . . 118.93(19) ?
C2 C3 H3 . . 120.5 ?
C4 C3 H3 . . 120.5 ?
O2 C4 C5 . . 123.9(2) ?
O2 C4 C3 . . 114.60(19) ?
C5 C4 C3 . . 121.50(19) ?
C4 C5 C6 . . 119.6(2) ?
C4 C5 H5 . . 120.2 ?
C6 C5 H5 . . 120.2 ?
C1 C6 C5 . . 120.01(18) ?
C1 C6 C7 . . 119.95(18) ?
C5 C6 C7 . . 119.97(19) ?
C8 C7 C6 . . 126.26(19) ?
C8 C7 H7 . . 116.9 ?
C6 C7 H7 . . 116.9 ?
C7 C8 C9 . . 125.10(19) ?
C7 C8 H8 . . 117.5 ?
C9 C8 H8 . . 117.5 ?
C10 C9 C14 . . 116.7(2) ?
C10 C9 C8 . . 120.47(19) ?
C14 C9 C8 . . 122.80(19) ?
C9 C10 C11 . . 122.3(2) ?
C9 C10 H10 . . 118.9 ?
C11 C10 H10 . . 118.9 ?
C12 C11 C10 . . 119.4(2) ?
C12 C11 H11 . . 120.3 ?
C10 C11 H11 . . 120.3 ?
O3 C12 C11 . . 124.8(2) ?
O3 C12 C13 . . 115.6(2) ?
C11 C12 C13 . . 119.7(2) ?
C14 C13 C12 . . 120.2(2) ?
C14 C13 H13 . . 119.9 ?
C12 C13 H13 . . 119.9 ?
C13 C14 C9 . . 121.8(2) ?
C13 C14 H14 . . 119.1 ?
C9 C14 H14 . . 119.1 ?
C16 C15 C1 . . 128.05(19) ?
C16 C15 H15 . . 116.0 ?
C1 C15 H15 . . 116.0 ?
C15 C16 C17 . . 124.40(18) ?
C15 C16 S1 . . 126.89(16) ?
C17 C16 S1 . . 108.69(14) ?
O4 C17 N1 . . 122.94(18) ?
O4 C17 C16 . . 123.11(18) ?
N1 C17 C16 . . 113.95(17) ?
N2 C18 N1 . . 123.57(18) ?
N2 C18 S1 . . 119.09(15) ?
N1 C18 S1 . . 117.32(15) ?
O1 C19 H19A . . 109.5 ?
O1 C19 H19B . . 109.5 ?
H19A C19 H19B . . 109.5 ?
O1 C19 H19C . . 109.5 ?
H19A C19 H19C . . 109.5 ?
H19B C19 H19C . . 109.5 ?
O2 C20 H20A . . 109.5 ?
O2 C20 H20B . . 109.5 ?
H20A C20 H20B . . 109.5 ?
O2 C20 H20C . . 109.5 ?
H20A C20 H20C . . 109.5 ?
H20B C20 H20C . . 109.5 ?
O3 C21 H21A . . 109.5 ?
O3 C21 H21B . . 109.5 ?
H21A C21 H21B . . 109.5 ?
O3 C21 H21C . . 109.5 ?
H21A C21 H21C . . 109.5 ?
H21B C21 H21C . . 109.5 ?
C1S O1S H1S . . 109.5 ?
O1S C1S H1S1 . . 109.5 ?
O1S C1S H1S2 . . 109.5 ?
H1S1 C1S H1S2 . . 109.5 ?
O1S C1S H1S3 . . 109.5 ?
H1S1 C1S H1S3 . . 109.5 ?
H1S2 C1S H1S3 . . 109.5 ?

loop_
_geom_bond_atom_site_label_1
_geom_bond_atom_site_label_2
_geom_bond_site_symmetry_2
_geom_bond_distance
_geom_bond_publ_flag
S1 C16 . 1.753(2) ?
S1 C18 . 1.765(2) ?
O1 C2 . 1.365(3) ?
O1 C19 . 1.431(3) ?
N1 C18 . 1.324(3) ?
N1 C17 . 1.358(3) ?
C1 C6 . 1.403(3) ?
C1 C2 . 1.418(3) ?
C1 C15 . 1.468(3) ?
O2 C4 . 1.362(3) ?
O2 C20 . 1.433(3) ?
N2 C18 . 1.310(3) ?
N2 H2A . 0.8800 ?
N2 H2B . 0.8800 ?
C2 C3 . 1.375(3) ?
O3 C12 . 1.375(3) ?
O3 C21 . 1.426(3) ?
C3 C4 . 1.401(3) ?
C3 H3 . 0.9500 ?
O4 C17 . 1.237(2) ?
C4 C5 . 1.380(3) ?
C5 C6 . 1.406(3) ?
C5 H5 . 0.9500 ?
C6 C7 . 1.469(3) ?
C7 C8 . 1.334(3) ?
C7 H7 . 0.9500 ?
C8 C9 . 1.470(3) ?
C8 H8 . 0.9500 ?
C9 C10 . 1.390(3) ?
C9 C14 . 1.399(3) ?
C10 C11 . 1.394(3) ?
C10 H10 . 0.9500 ?
C11 C12 . 1.380(3) ?
C11 H11 . 0.9500 ?
C12 C13 . 1.388(3) ?
C13 C14 . 1.378(3) ?
C13 H13 . 0.9500 ?
C14 H14 . 0.9500 ?
C15 C16 . 1.341(3) ?
C15 H15 . 0.9500 ?
C16 C17 . 1.501(3) ?
C19 H19A . 0.9800 ?
C19 H19B . 0.9800 ?
C19 H19C . 0.9800 ?
C20 H20A . 0.9800 ?
C20 H20B . 0.9800 ?
C20 H20C . 0.9800 ?
C21 H21A . 0.9800 ?
C21 H21B . 0.9800 ?
C21 H21C . 0.9800 ?
O1S C1S . 1.425(3) ?
O1S H1S . 0.8400 ?
C1S H1S1 . 0.9800 ?
C1S H1S2 . 0.9800 ?
C1S H1S3 . 0.9800 ?

loop_
_geom_hbond_atom_site_label_D
_geom_hbond_atom_site_label_H
_geom_hbond_atom_site_label_A
_geom_hbond_site_symmetry_A
_geom_hbond_distance_DH
_geom_hbond_distance_HA
_geom_hbond_distance_DA
_geom_hbond_angle_DHA
N2 H2A O4 4_576 0.88 2.07 2.926(2) 163
N2 H2A N1 4_576 0.88 2.64 3.175(2) 120
N2 H2B O1S 1_556 0.88 2.05 2.872(2) 154
O1S H1S O4 . 0.84 1.88 2.716(2) 172

loop_
_geom_torsion_atom_site_label_1
_geom_torsion_atom_site_label_2
_geom_torsion_atom_site_label_3
_geom_torsion_atom_site_label_4
_geom_torsion_site_symmetry_1
_geom_torsion_site_symmetry_2
_geom_torsion_site_symmetry_3
_geom_torsion_site_symmetry_4
_geom_torsion
_geom_torsion_publ_flag
C19 O1 C2 C3 . . . . 1.1(3) ?
C19 O1 C2 C1 . . . . 179.79(18) ?
C6 C1 C2 O1 . . . . 179.80(17) ?
C15 C1 C2 O1 . . . . 3.9(3) ?
C6 C1 C2 C3 . . . . -1.5(3) ?
C15 C1 C2 C3 . . . . -177.44(19) ?
O1 C2 C3 C4 . . . . 178.09(19) ?
C1 C2 C3 C4 . . . . -0.5(3) ?
C20 O2 C4 C5 . . . . -8.1(3) ?
C20 O2 C4 C3 . . . . 172.3(2) ?
C2 C3 C4 O2 . . . . -178.10(19) ?
C2 C3 C4 C5 . . . . 2.3(3) ?
O2 C4 C5 C6 . . . . 178.4(2) ?
C3 C4 C5 C6 . . . . -2.0(3) ?
C2 C1 C6 C5 . . . . 1.8(3) ?
C15 C1 C6 C5 . . . . 177.43(19) ?
C2 C1 C6 C7 . . . . -175.00(18) ?
C15 C1 C6 C7 . . . . 0.7(3) ?
C4 C5 C6 C1 . . . . -0.1(3) ?
C4 C5 C6 C7 . . . . 176.70(19) ?
C1 C6 C7 C8 . . . . -157.3(2) ?
C5 C6 C7 C8 . . . . 25.9(3) ?
C6 C7 C8 C9 . . . . 176.15(18) ?
C7 C8 C9 C10 . . . . 174.4(2) ?
C7 C8 C9 C14 . . . . -8.0(3) ?
C14 C9 C10 C11 . . . . 0.1(3) ?
C8 C9 C10 C11 . . . . 177.91(19) ?
C9 C10 C11 C12 . . . . -0.2(3) ?
C21 O3 C12 C11 . . . . 4.0(3) ?
C21 O3 C12 C13 . . . . -175.4(2) ?
C10 C11 C12 O3 . . . . -178.8(2) ?
C10 C11 C12 C13 . . . . 0.6(3) ?
O3 C12 C13 C14 . . . . 178.5(2) ?
C11 C12 C13 C14 . . . . -1.0(4) ?
C12 C13 C14 C9 . . . . 1.0(4) ?
C10 C9 C14 C13 . . . . -0.5(3) ?
C8 C9 C14 C13 . . . . -178.2(2) ?
C6 C1 C15 C16 . . . . 52.1(3) ?
C2 C1 C15 C16 . . . . -132.2(2) ?
C1 C15 C16 C17 . . . . -176.34(19) ?
C1 C15 C16 S1 . . . . 5.2(3) ?
C18 S1 C16 C15 . . . . 179.4(2) ?
C18 S1 C16 C17 . . . . 0.77(14) ?
C18 N1 C17 O4 . . . . -176.10(19) ?
C18 N1 C17 C16 . . . . 3.4(2) ?
C15 C16 C17 O4 . . . . -1.8(3) ?
S1 C16 C17 O4 . . . . 176.94(16) ?
C15 C16 C17 N1 . . . . 178.79(19) ?
S1 C16 C17 N1 . . . . -2.5(2) ?
C17 N1 C18 N2 . . . . 179.14(19) ?
C17 N1 C18 S1 . . . . -2.8(2) ?
C16 S1 C18 N2 . . . . 179.25(18) ?
C16 S1 C18 N1 . . . . 1.12(17) ?

loop_
_cod_related_entry_id
_cod_related_entry_database
_cod_related_entry_code
1 ChemSpider 30656112
